data_9013559
loop_
_publ_author_name
'Zanazzi, P. F.'
'Chelazzi, L.'
'Bonazzi, P.'
'Bindi, L.'

_publ_section_title
;
 High-pressure structural behavior of ingersonite, Ca3Mn2+Sb45+O14:
 An in-situ single-crystal X-ray study
 Note: P = 0.0001 GPa
;
_journal_name_full 'American Mineralogist'
_journal_page_first 352
_journal_page_last 358
_journal_paper_doi 10.2138/am.2009.3030
_journal_volume 94
_journal_year 2009
_chemical_compound_source 'Langban mine, Varmland, Sweden'
_chemical_formula_sum 'Ca2.8 Mg0.12 Mn1.12 O14 Sb3.96'
_chemical_name_mineral Ingersonite
_space_group_IT_number 152
_symmetry_space_group_name_Hall 'P 31 2"'
_symmetry_space_group_name_H-M 'P 31 2 1'
_cell_angle_alpha 90
_cell_angle_beta 90
_cell_angle_gamma 120
_cell_length_a 7.279
_cell_length_b 7.279
_cell_length_c 17.667
_cell_formula_units_Z 3
_cell_volume 810.657
_database_code_amcsd 0004848
_diffrn_ambient_pressure 100
_exptl_crystal_density_diffrn 5.425
_cod_original_cell_volume 810.656
_cod_original_formula_sum 'Sb3.96 Mg.12 Ca2.8 Mn1.12 O14'
_cod_database_code 9013559

loop_
_space_group_symop_operation_xyz
x,y,z
y,x,-z
-y,x-y,1/3+z
-x,-x+y,1/3-z
-x+y,-x,2/3+z
x-y,-y,2/3-z

loop_
_atom_site_aniso_label
_atom_site_aniso_U_11
_atom_site_aniso_U_22
_atom_site_aniso_U_33
_atom_site_aniso_U_12
_atom_site_aniso_U_13
_atom_site_aniso_U_23
SbB1 0.01130 0.00820 0.00630 0.00410 0.00020 0.00030
SbB2 0.01060 0.01060 0.00910 0.00530 -0.00010 -0.00010
MgB2 0.01060 0.01060 0.00910 0.00530 -0.00010 -0.00010
SbB3 0.00830 0.00740 0.00640 0.00450 0.00070 0.00030
MgB3 0.00830 0.00740 0.00640 0.00450 0.00070 0.00030
CaA1 0.00600 0.01900 0.01300 0.00280 -0.00100 -0.00040
MnA1 0.00600 0.01900 0.01300 0.00280 -0.00100 -0.00040
MnA2 0.02400 0.02800 0.00800 0.01420 0.00370 0.00800
SbA2 0.02400 0.02800 0.00800 0.01420 0.00370 0.00800
CaA3 0.01000 0.01200 0.01300 0.00300 -0.00200 0.00100
MnA3 0.01000 0.01200 0.01300 0.00300 -0.00200 0.00100
O1 0.01800 0.04000 0.02000 0.01900 0.00300 0.00400
O2 0.06000 0.04000 0.00900 0.04000 0.00300 0.00200
O3 0.00300 0.02100 0.01800 -0.00400 -0.00200 0.00100
O4 0.02300 0.02300 0.01800 0.01400 -0.00400 -0.00700
O5 0.01600 0.02000 0.01800 -0.00400 -0.00200 0.00200
O6 0.01400 0.02100 0.01200 0.00500 -0.00500 0.00200
O7 0.02300 0.01200 0.01500 0.01300 0.00300 0.00200

loop_
_atom_site_label
_atom_site_fract_x
_atom_site_fract_y
_atom_site_fract_z
_atom_site_occupancy
_atom_site_U_iso_or_equiv
SbB1 0.32050 0.00000 0.33333 1.00000 0.00900
SbB2 0.33060 0.00000 0.83333 0.96000 0.01010
MgB2 0.33060 0.00000 0.83333 0.04000 0.01010
SbB3 0.33400 0.50310 0.83480 0.96000 0.00710
MgB3 0.33400 0.50310 0.83480 0.04000 0.00710
CaA1 0.00000 0.84300 0.66667 0.92000 0.01400
MnA1 0.00000 0.84300 0.66667 0.08000 0.01400
MnA2 0.83900 0.00000 0.83333 0.92000 0.01930
SbA2 0.83900 0.00000 0.83333 0.08000 0.01930
CaA3 0.49800 0.34920 0.66150 0.94000 0.01320
MnA3 0.49800 0.34920 0.66150 0.06000 0.01320
O1 0.20300 0.21700 0.14690 1.00000 0.02400
O2 0.54900 0.60900 0.20280 1.00000 0.02900
O3 0.19400 0.63800 0.14820 1.00000 0.01800
O4 -0.03700 0.31000 0.05610 1.00000 0.02000
O5 -0.05600 0.80100 0.05640 1.00000 0.01500
O6 0.53900 0.40200 0.05570 1.00000 0.01700
O7 0.54000 0.80300 0.05950 1.00000 0.01500

loop_
_cod_related_entry_id
_cod_related_entry_database
_cod_related_entry_code
1 AMCSD 0004848
